data_4511143
loop_
_publ_author_name
'Wen, Li-Li'
'Wang, Feng'
'Feng, Juan'
'Lv, Kang-Le'
'Wang, Cheng-Gang'
'Li, Dong-Feng'

_publ_section_title
;
 Structures, Photoluminescence, and Photocatalytic Properties of Six New
 Metal&#x2212;Organic Frameworks Based on Aromatic Polycarboxylate Acids
 and Rigid Imidazole-Based Synthons
;
_journal_issue 8
_journal_name_full 'Crystal Growth &amp; Design'
_journal_page_first 3581
_journal_paper_doi 10.1021/cg900317d
_journal_volume 9
_journal_year 2009
_chemical_formula_sum 'C54 H46 Cd3 N8 O18'
_chemical_formula_weight 1432.19
_chemical_name_systematic
; 
 ? 
;
_space_group_IT_number 14
_symmetry_cell_setting monoclinic
_symmetry_space_group_name_Hall '-P 2yn'
_symmetry_space_group_name_H-M 'P 1 21/n 1'
_atom_sites_solution_hydrogens geom
_atom_sites_solution_primary direct
_atom_sites_solution_secondary difmap
_audit_creation_method SHELXL-97
_cell_angle_alpha 90.00
_cell_angle_beta 101.5790(10)
_cell_angle_gamma 90.00
_cell_formula_units_Z 2
_cell_length_a 9.3470(7)
_cell_length_b 20.8071(15)
_cell_length_c 13.9123(10)
_cell_measurement_reflns_used 5492
_cell_measurement_temperature 298(2)
_cell_measurement_theta_max 25.79
_cell_measurement_theta_min 2.418
_cell_volume 2650.7(3)
_computing_structure_refinement 'SHELXL-97 (Sheldrick, 1997)'
_computing_structure_solution 'SHELXS-97 (Sheldrick, 1990)'
_diffrn_ambient_temperature 298(2)
_diffrn_measured_fraction_theta_full 0.961
_diffrn_measured_fraction_theta_max 0.961
_diffrn_radiation_monochromator graphite
_diffrn_radiation_source 'fine-focus sealed tube'
_diffrn_radiation_type MoK\a
_diffrn_radiation_wavelength 0.71073
_diffrn_reflns_av_R_equivalents 0.0910
_diffrn_reflns_av_sigmaI/netI 0.0833
_diffrn_reflns_limit_h_max 12
_diffrn_reflns_limit_h_min -12
_diffrn_reflns_limit_k_max 27
_diffrn_reflns_limit_k_min -27
_diffrn_reflns_limit_l_max 18
_diffrn_reflns_limit_l_min -16
_diffrn_reflns_number 31018
_diffrn_reflns_theta_full 28.29
_diffrn_reflns_theta_max 28.29
_diffrn_reflns_theta_min 1.79
_exptl_absorpt_coefficient_mu 1.278
_exptl_absorpt_correction_T_max 0.858
_exptl_absorpt_correction_T_min 0.819
_exptl_absorpt_correction_type multi-scan
_exptl_crystal_colour coloress
_exptl_crystal_density_diffrn 1.794
_exptl_crystal_density_method 'not measured'
_exptl_crystal_description block
_exptl_crystal_F_000 1428
_exptl_crystal_size_max 0.16
_exptl_crystal_size_mid 0.13
_exptl_crystal_size_min 0.12
_refine_diff_density_max 0.671
_refine_diff_density_min -0.737
_refine_diff_density_rms 0.133
_refine_ls_extinction_method none
_refine_ls_goodness_of_fit_ref 0.938
_refine_ls_hydrogen_treatment mixed
_refine_ls_matrix_type full
_refine_ls_number_parameters 388
_refine_ls_number_reflns 6343
_refine_ls_number_restraints 13
_refine_ls_restrained_S_all 0.958
_refine_ls_R_factor_all 0.0641
_refine_ls_R_factor_gt 0.0417
_refine_ls_shift/su_max 0.002
_refine_ls_shift/su_mean 0.000
_refine_ls_structure_factor_coef Fsqd
_refine_ls_weighting_details 'calc w=1/[\s^2^(Fo^2^)+(0.0249P)^2^+0.0000P] where P=(Fo^2^+2Fc^2^)/3'
_refine_ls_weighting_scheme calc
_refine_ls_wR_factor_gt 0.0714
_refine_ls_wR_factor_ref 0.0750
_reflns_number_gt 4421
_reflns_number_total 6343
_reflns_threshold_expression >2sigma(I)
_cod_data_source_file cg900317d_si_001.cif
_cod_data_source_block 5
_cod_depositor_comments
;
The following automatic conversions were performed:

'_symmetry_cell_setting' value 'Monoclinic' changed to 'monoclinic'
according to
/usr/data/users/saulius/automatic-downloads/retrospective/ACS/lib/dictionaries/cif_core.dic
dictionary named 'cif_core.dic' version 2.4.2 from
2011-04-26.

'_exptl_absorpt_correction_type' value 'Multi-scan'
changed to 'multi-scan' according to
/usr/data/users/saulius/automatic-downloads/retrospective/ACS/lib/dictionaries/cif_core.dic
dictionary named 'cif_core.dic' version 2.4.2 from 2011-04-26.

Automatic conversion script
Id: cif_fix_values 2281 2013-09-26 08:29:07Z andrius 
;
_cod_original_sg_symbol_H-M P21/n
_cod_database_code 4511143

loop_
_symmetry_equiv_pos_as_xyz
'x, y, z'
'-x+1/2, y+1/2, -z+1/2'
'-x, -y, -z'
'x-1/2, -y-1/2, z-1/2'

loop_
_atom_site_label
_atom_site_type_symbol
_atom_site_fract_x
_atom_site_fract_y
_atom_site_fract_z
_atom_site_U_iso_or_equiv
_atom_site_adp_type
_atom_site_occupancy
_atom_site_symmetry_multiplicity
_atom_site_calc_flag
_atom_site_refinement_flags
Cd1 Cd 0.12713(3) 0.205085(13) -0.143578(19) 0.02836(9) Uani 1 1 d .
Cd2 Cd 0.5000 0.5000 0.5000 0.02437(10) Uani 1 2 d S
C1 C -0.0615(4) 0.3237(2) -0.2661(3) 0.0431(10) Uani 1 1 d .
H1 H -0.0184 0.3196 -0.3205 0.052 Uiso 1 1 calc R
C2 C -0.1207(4) 0.30670(18) -0.1285(3) 0.0386(10) Uani 1 1 d .
H2 H -0.1268 0.2888 -0.0683 0.046 Uiso 1 1 calc R
C3 C -0.1577(5) 0.3694(2) -0.2543(3) 0.0512(12) Uani 1 1 d .
H3 H -0.1916 0.4024 -0.2979 0.061 Uiso 1 1 calc R
C4 C -0.2894(4) 0.39786(19) -0.1212(3) 0.0374(10) Uani 1 1 d .
C5 C -0.3268(6) 0.3795(2) -0.0352(4) 0.0744(16) Uani 1 1 d U
H5 H -0.2979 0.3396 -0.0083 0.089 Uiso 1 1 calc R
C6 C -0.4073(5) 0.4201(2) 0.0119(4) 0.0737(15) Uani 1 1 d U
H6 H -0.4280 0.4073 0.0717 0.088 Uiso 1 1 calc R
C7 C -0.4580(4) 0.47869(18) -0.0262(3) 0.0389(10) Uani 1 1 d .
C8 C -0.4213(5) 0.4947(2) -0.1135(3) 0.0473(11) Uani 1 1 d .
H8 H -0.4535 0.5339 -0.1422 0.057 Uiso 1 1 calc R
C9 C -0.3393(5) 0.4556(2) -0.1608(3) 0.0479(11) Uani 1 1 d .
H9 H -0.3176 0.4686 -0.2203 0.058 Uiso 1 1 calc R
C10 C 0.0379(4) 0.49118(16) 0.9595(3) 0.0282(8) Uani 1 1 d .
C11 C 0.1203(4) 0.43588(17) 0.9626(3) 0.0318(9) Uani 1 1 d .
H11 H 0.1271 0.4085 1.0161 0.038 Uiso 1 1 calc R
C12 C 0.1938(4) 0.41960(17) 0.8882(3) 0.0302(9) Uani 1 1 d .
H12 H 0.2489 0.3821 0.8927 0.036 Uiso 1 1 calc R
C27 C 0.2572(4) 0.35808(15) 0.2702(2) 0.0224(8) Uani 1 1 d .
C13 C 0.1842(4) 0.45945(16) 0.8079(3) 0.0276(8) Uani 1 1 d .
C14 C 0.0989(5) 0.51327(19) 0.8013(3) 0.0457(11) Uani 1 1 d .
H14 H 0.0883 0.5393 0.7460 0.055 Uiso 1 1 calc R
C15 C 0.0287(5) 0.52918(19) 0.8760(3) 0.0467(12) Uani 1 1 d .
H15 H -0.0268 0.5666 0.8705 0.056 Uiso 1 1 calc R
C16 C 0.3119(4) 0.48541(17) 0.6732(3) 0.0299(9) Uani 1 1 d .
H16 H 0.3011 0.5297 0.6764 0.036 Uiso 1 1 calc R
C17 C 0.3712(4) 0.39209(18) 0.6320(3) 0.0414(10) Uani 1 1 d .
H17 H 0.4098 0.3592 0.5997 0.050 Uiso 1 1 calc R
C18 C 0.2996(4) 0.38354(18) 0.7058(3) 0.0406(10) Uani 1 1 d .
H18 H 0.2806 0.3446 0.7336 0.049 Uiso 1 1 calc R
C19 C 0.3804(4) 0.39709(16) 0.3274(2) 0.0244(8) Uani 1 1 d .
C20 C 0.1267(4) 0.35334(16) 0.3025(3) 0.0270(8) Uani 1 1 d .
H20 H 0.1155 0.3759 0.3582 0.032 Uiso 1 1 calc R
C21 C -0.1290(4) 0.31222(17) 0.2881(3) 0.0287(9) Uani 1 1 d .
C22 C 0.0125(4) 0.31590(16) 0.2538(3) 0.0243(8) Uani 1 1 d .
C23 C 0.0304(4) 0.28206(16) 0.1708(3) 0.0266(8) Uani 1 1 d .
H23 H -0.0445 0.2557 0.1387 0.032 Uiso 1 1 calc R
C24 C 0.1724(4) 0.25310(17) 0.0427(3) 0.0280(8) Uani 1 1 d .
C25 C 0.1578(4) 0.28703(16) 0.1354(2) 0.0227(8) Uani 1 1 d .
C26 C 0.2709(4) 0.32544(16) 0.1853(2) 0.0243(8) Uani 1 1 d .
H26 H 0.3567 0.3293 0.1616 0.029 Uiso 1 1 calc R
N1 N -0.0365(3) 0.28416(14) -0.1864(2) 0.0348(8) Uani 1 1 d .
N2 N -0.1962(3) 0.35847(15) -0.1669(2) 0.0354(8) Uani 1 1 d .
N3 N 0.3794(3) 0.45604(14) 0.6111(2) 0.0324(8) Uani 1 1 d .
N4 N 0.2603(3) 0.44310(13) 0.7315(2) 0.0271(7) Uani 1 1 d .
O1 O 0.0832(3) 0.20784(12) 0.01301(18) 0.0347(6) Uani 1 1 d .
O2 O 0.2665(3) 0.27100(13) -0.00336(18) 0.0413(7) Uani 1 1 d .
O3 O 0.3483(3) 0.43891(13) 0.38340(18) 0.0406(7) Uani 1 1 d .
O4 O 0.5081(2) 0.38574(11) 0.31390(17) 0.0305(6) Uani 1 1 d .
O5 O -0.1488(3) 0.34774(12) 0.35721(18) 0.0359(6) Uani 1 1 d .
O6 O -0.2253(3) 0.27359(13) 0.24636(19) 0.0425(7) Uani 1 1 d .
O7 O 0.6780(3) 0.42157(15) 0.5398(2) 0.0452(8) Uani 1 1 d .
H7A H 0.652(5) 0.386(2) 0.536(3) 0.068 Uiso 1 1 d .
H7B H 0.748(5) 0.427(2) 0.528(4) 0.068 Uiso 1 1 d .
O8 O 0.9674(5) 0.4286(3) 0.5146(3) 0.1025(17) Uani 1 1 d .
H8B H 0.951(9) 0.4604(17) 0.541(5) 0.154 Uiso 1 1 d D
H8A H 0.939(9) 0.425(4) 0.462(5) 0.154 Uiso 1 1 d .
O9 O 0.0973(7) 0.2702(3) 0.5384(5) 0.201(3) Uani 1 1 d .
H9A H 0.0086 0.2583 0.5297 0.301 Uiso 1 1 d R
H9B H 0.1410 0.2576 0.5948 0.301 Uiso 1 1 d R

loop_
_atom_site_aniso_label
_atom_site_aniso_U_11
_atom_site_aniso_U_22
_atom_site_aniso_U_33
_atom_site_aniso_U_23
_atom_site_aniso_U_13
_atom_site_aniso_U_12
Cd1 0.02650(15) 0.03195(16) 0.02956(16) -0.00545(12) 0.01262(12) 0.00029(13)
Cd2 0.0266(2) 0.0271(2) 0.0215(2) -0.00127(16) 0.00992(16) -0.00415(17)
C1 0.041(3) 0.053(3) 0.036(2) 0.000(2) 0.011(2) 0.004(2)
C2 0.044(2) 0.033(2) 0.040(2) 0.0029(19) 0.011(2) 0.0058(19)
C3 0.057(3) 0.055(3) 0.042(3) 0.015(2) 0.010(2) 0.018(2)
C4 0.029(2) 0.037(2) 0.046(3) -0.001(2) 0.0067(19) 0.0082(18)
C5 0.087(3) 0.059(3) 0.091(3) 0.024(3) 0.049(3) 0.039(3)
C6 0.083(3) 0.066(3) 0.088(3) 0.021(3) 0.055(3) 0.027(3)
C7 0.029(2) 0.030(2) 0.058(3) 0.007(2) 0.009(2) 0.0057(17)
C8 0.056(3) 0.034(2) 0.050(3) 0.004(2) 0.005(2) 0.021(2)
C9 0.061(3) 0.047(3) 0.036(2) 0.005(2) 0.010(2) 0.014(2)
C10 0.032(2) 0.027(2) 0.029(2) 0.0033(16) 0.0124(17) -0.0017(17)
C11 0.040(2) 0.030(2) 0.029(2) 0.0092(17) 0.0142(18) 0.0012(18)
C12 0.036(2) 0.027(2) 0.031(2) 0.0034(17) 0.0144(17) 0.0047(17)
C27 0.0243(19) 0.0198(18) 0.0234(19) 0.0009(15) 0.0054(15) -0.0003(15)
C13 0.032(2) 0.025(2) 0.030(2) 0.0011(16) 0.0165(17) -0.0012(16)
C14 0.073(3) 0.035(2) 0.038(2) 0.0173(19) 0.033(2) 0.019(2)
C15 0.065(3) 0.041(3) 0.042(3) 0.019(2) 0.031(2) 0.026(2)
C16 0.037(2) 0.022(2) 0.035(2) 0.0013(16) 0.0181(18) -0.0019(16)
C17 0.062(3) 0.023(2) 0.049(3) -0.0028(19) 0.033(2) 0.000(2)
C18 0.056(3) 0.021(2) 0.054(3) 0.0006(19) 0.034(2) -0.0031(19)
C19 0.029(2) 0.025(2) 0.0193(19) 0.0027(15) 0.0044(16) -0.0018(16)
C20 0.032(2) 0.026(2) 0.025(2) -0.0035(16) 0.0113(16) 0.0014(16)
C21 0.031(2) 0.026(2) 0.032(2) 0.0001(17) 0.0135(18) 0.0010(17)
C22 0.0240(19) 0.0225(19) 0.028(2) 0.0000(15) 0.0084(16) 0.0004(15)
C23 0.027(2) 0.024(2) 0.029(2) -0.0032(16) 0.0053(16) -0.0039(16)
C24 0.033(2) 0.024(2) 0.028(2) 0.0003(16) 0.0085(17) 0.0053(17)
C25 0.0266(19) 0.0201(19) 0.0228(19) 0.0013(15) 0.0087(15) 0.0033(15)
C26 0.0220(19) 0.027(2) 0.027(2) 0.0031(15) 0.0111(16) 0.0052(15)
N1 0.0355(19) 0.0308(19) 0.038(2) -0.0035(15) 0.0086(16) 0.0039(15)
N2 0.0335(19) 0.0333(19) 0.039(2) 0.0028(15) 0.0061(16) 0.0121(15)
N3 0.044(2) 0.0280(18) 0.0310(18) -0.0020(14) 0.0209(16) -0.0040(15)
N4 0.0349(18) 0.0223(16) 0.0287(17) -0.0001(13) 0.0170(14) -0.0013(14)
O1 0.0433(16) 0.0295(15) 0.0332(15) -0.0100(12) 0.0125(12) -0.0086(13)
O2 0.0464(17) 0.0481(17) 0.0366(16) -0.0120(13) 0.0252(14) -0.0116(14)
O3 0.0341(15) 0.0476(18) 0.0403(17) -0.0203(14) 0.0084(13) -0.0096(13)
O4 0.0234(14) 0.0261(14) 0.0419(16) 0.0030(11) 0.0061(12) -0.0003(11)
O5 0.0305(15) 0.0459(17) 0.0358(15) -0.0101(13) 0.0174(12) -0.0060(13)
O6 0.0359(16) 0.0441(17) 0.0547(19) -0.0168(14) 0.0262(14) -0.0159(13)
O7 0.0406(19) 0.0360(17) 0.057(2) 0.0036(16) 0.0057(16) 0.0028(16)
O8 0.079(3) 0.151(4) 0.079(3) -0.027(3) 0.020(3) -0.030(3)
O9 0.206(6) 0.215(7) 0.174(6) -0.013(5) 0.023(5) -0.017(6)

loop_
_atom_type_symbol
_atom_type_description
_atom_type_scat_dispersion_real
_atom_type_scat_dispersion_imag
_atom_type_scat_source
C C 0.0033 0.0016 'International Tables Vol C Tables 4.2.6.8 and 6.1.1.4'
H H 0.0000 0.0000 'International Tables Vol C Tables 4.2.6.8 and 6.1.1.4'
N N 0.0061 0.0033 'International Tables Vol C Tables 4.2.6.8 and 6.1.1.4'
O O 0.0106 0.0060 'International Tables Vol C Tables 4.2.6.8 and 6.1.1.4'
Cd Cd -0.8075 1.2024 'International Tables Vol C Tables 4.2.6.8 and 6.1.1.4'

loop_
_geom_angle_atom_site_label_1
_geom_angle_atom_site_label_2
_geom_angle_atom_site_label_3
_geom_angle
_geom_angle_site_symmetry_1
_geom_angle_site_symmetry_3
O4 Cd1 N1 106.02(10) 4_565 .
O4 Cd1 O1 95.67(9) 4_565 .
N1 Cd1 O1 89.52(10) . .
O4 Cd1 O6 108.87(9) 4_565 4_665
N1 Cd1 O6 98.60(10) . 4_665
O1 Cd1 O6 150.64(10) . 4_665
O4 Cd1 O5 90.10(9) 4_565 4_665
N1 Cd1 O5 153.93(10) . 4_665
O1 Cd1 O5 109.52(9) . 4_665
O6 Cd1 O5 56.19(8) 4_665 4_665
O4 Cd1 O2 145.60(9) 4_565 .
N1 Cd1 O2 91.46(10) . .
O1 Cd1 O2 54.26(8) . .
O6 Cd1 O2 97.13(9) 4_665 .
O5 Cd1 O2 85.96(9) 4_665 .
O4 Cd1 C21 102.10(10) 4_565 4_665
N1 Cd1 C21 126.20(11) . 4_665
O1 Cd1 C21 132.07(10) . 4_665
O6 Cd1 C21 28.17(9) 4_665 4_665
O5 Cd1 C21 28.10(9) 4_665 4_665
O2 Cd1 C21 90.18(10) . 4_665
O4 Cd1 C24 122.69(10) 4_565 .
N1 Cd1 C24 87.22(11) . .
O1 Cd1 C24 27.59(9) . .
O6 Cd1 C24 124.18(11) 4_665 .
O5 Cd1 C24 101.38(10) 4_665 .
O2 Cd1 C24 27.05(9) . .
C21 Cd1 C24 114.03(11) 4_665 .
N3 Cd2 N3 180.00(13) 3_666 .
N3 Cd2 O3 93.57(10) 3_666 .
N3 Cd2 O3 86.43(10) . .
N3 Cd2 O3 86.43(10) 3_666 3_666
N3 Cd2 O3 93.57(10) . 3_666
O3 Cd2 O3 180.00(11) . 3_666
N3 Cd2 O7 90.88(11) 3_666 .
N3 Cd2 O7 89.12(11) . .
O3 Cd2 O7 95.19(10) . .
O3 Cd2 O7 84.81(10) 3_666 .
N3 Cd2 O7 89.12(11) 3_666 3_666
N3 Cd2 O7 90.88(11) . 3_666
O3 Cd2 O7 84.81(10) . 3_666
O3 Cd2 O7 95.19(10) 3_666 3_666
O7 Cd2 O7 180.000(1) . 3_666
C3 C1 N1 109.8(4) . .
C3 C1 H1 125.1 . .
N1 C1 H1 125.1 . .
N1 C2 N2 112.0(3) . .
N1 C2 H2 124.0 . .
N2 C2 H2 124.0 . .
C1 C3 N2 107.3(4) . .
C1 C3 H3 126.4 . .
N2 C3 H3 126.4 . .
C9 C4 C5 118.2(4) . .
C9 C4 N2 120.9(4) . .
C5 C4 N2 120.9(4) . .
C4 C5 C6 120.4(4) . .
C4 C5 H5 119.8 . .
C6 C5 H5 119.8 . .
C7 C6 C5 122.5(5) . .
C7 C6 H6 118.8 . .
C5 C6 H6 118.8 . .
C8 C7 C6 115.5(4) . .
C8 C7 C7 123.1(5) . 3_465
C6 C7 C7 121.4(5) . 3_465
C7 C8 C9 123.0(4) . .
C7 C8 H8 118.5 . .
C9 C8 H8 118.5 . .
C4 C9 C8 120.5(4) . .
C4 C9 H9 119.8 . .
C8 C9 H9 119.8 . .
C11 C10 C15 116.0(3) . .
C11 C10 C10 121.9(4) . 3_567
C15 C10 C10 122.1(4) . 3_567
C10 C11 C12 122.4(3) . .
C10 C11 H11 118.8 . .
C12 C11 H11 118.8 . .
C13 C12 C11 119.6(3) . .
C13 C12 H12 120.2 . .
C11 C12 H12 120.2 . .
C20 C27 C26 118.6(3) . .
C20 C27 C19 119.9(3) . .
C26 C27 C19 121.5(3) . .
C14 C13 C12 119.2(3) . .
C14 C13 N4 121.0(3) . .
C12 C13 N4 119.8(3) . .
C13 C14 C15 120.4(4) . .
C13 C14 H14 119.8 . .
C15 C14 H14 119.8 . .
C14 C15 C10 122.3(4) . .
C14 C15 H15 118.9 . .
C10 C15 H15 118.9 . .
N3 C16 N4 111.6(3) . .
N3 C16 H16 124.2 . .
N4 C16 H16 124.2 . .
C18 C17 N3 110.4(3) . .
C18 C17 H17 124.8 . .
N3 C17 H17 124.8 . .
C17 C18 N4 106.4(3) . .
C17 C18 H18 126.8 . .
N4 C18 H18 126.8 . .
O3 C19 O4 125.2(3) . .
O3 C19 C27 117.0(3) . .
O4 C19 C27 117.8(3) . .
C22 C20 C27 121.6(3) . .
C22 C20 H20 119.2 . .
C27 C20 H20 119.2 . .
O5 C21 O6 121.9(3) . .
O5 C21 C22 119.4(3) . .
O6 C21 C22 118.8(3) . .
O5 C21 Cd1 62.50(18) . 4_566
O6 C21 Cd1 59.65(18) . 4_566
C22 C21 Cd1 174.6(2) . 4_566
C20 C22 C23 118.8(3) . .
C20 C22 C21 121.1(3) . .
C23 C22 C21 120.1(3) . .
C25 C23 C22 120.9(3) . .
C25 C23 H23 119.5 . .
C22 C23 H23 119.5 . .
O2 C24 O1 122.6(3) . .
O2 C24 C25 119.8(3) . .
O1 C24 C25 117.5(3) . .
O2 C24 Cd1 67.13(19) . .
O1 C24 Cd1 56.86(17) . .
C25 C24 Cd1 164.7(2) . .
C23 C25 C26 119.2(3) . .
C23 C25 C24 120.3(3) . .
C26 C25 C24 120.5(3) . .
C27 C26 C25 120.8(3) . .
C27 C26 H26 119.6 . .
C25 C26 H26 119.6 . .
C2 N1 C1 104.8(3) . .
C2 N1 Cd1 123.8(3) . .
C1 N1 Cd1 131.0(3) . .
C2 N2 C3 106.2(3) . .
C2 N2 C4 127.0(3) . .
C3 N2 C4 126.6(3) . .
C16 N3 C17 104.9(3) . .
C16 N3 Cd2 128.7(2) . .
C17 N3 Cd2 126.2(2) . .
C16 N4 C18 106.7(3) . .
C16 N4 C13 125.5(3) . .
C18 N4 C13 127.7(3) . .
C24 O1 Cd1 95.5(2) . .
C24 O2 Cd1 85.8(2) . .
C19 O3 Cd2 129.3(2) . .
C19 O4 Cd1 123.9(2) . 4_666
C21 O5 Cd1 89.4(2) . 4_566
C21 O6 Cd1 92.2(2) . 4_566
Cd2 O7 H7A 117(4) . .
Cd2 O7 H7B 118(4) . .
H7A O7 H7B 115(5) . .
H8B O8 H8A 119(9) . .
H9A O9 H9B 108.5 . .

loop_
_geom_bond_atom_site_label_1
_geom_bond_atom_site_label_2
_geom_bond_distance
_geom_bond_site_symmetry_2
Cd1 O4 2.212(2) 4_565
Cd1 N1 2.244(3) .
Cd1 O1 2.297(2) .
Cd1 O6 2.301(2) 4_665
Cd1 O5 2.363(2) 4_665
Cd1 O2 2.523(2) .
Cd1 C21 2.664(4) 4_665
Cd1 C24 2.731(4) .
Cd2 N3 2.279(3) 3_666
Cd2 N3 2.279(3) .
Cd2 O3 2.310(2) .
Cd2 O3 2.310(2) 3_666
Cd2 O7 2.317(3) .
Cd2 O7 2.317(3) 3_666
C1 C3 1.342(5) .
C1 N1 1.362(5) .
C1 H1 0.9300 .
C2 N1 1.320(5) .
C2 N2 1.339(4) .
C2 H2 0.9300 .
C3 N2 1.354(5) .
C3 H3 0.9300 .
C4 C9 1.365(5) .
C4 C5 1.366(6) .
C4 N2 1.434(5) .
C5 C6 1.381(6) .
C5 H5 0.9300 .
C6 C7 1.375(6) .
C6 H6 0.9300 .
C7 C8 1.368(6) .
C7 C7 1.471(8) 3_465
C8 C9 1.373(5) .
C8 H8 0.9300 .
C9 H9 0.9300 .
C10 C11 1.381(5) .
C10 C15 1.394(5) .
C10 C10 1.492(7) 3_567
C11 C12 1.393(5) .
C11 H11 0.9300 .
C12 C13 1.381(5) .
C12 H12 0.9300 .
C27 C20 1.385(4) .
C27 C26 1.391(4) .
C27 C19 1.500(4) .
C13 C14 1.367(5) .
C13 N4 1.433(4) .
C14 C15 1.377(5) .
C14 H14 0.9300 .
C15 H15 0.9300 .
C16 N3 1.318(4) .
C16 N4 1.351(4) .
C16 H16 0.9300 .
C17 C18 1.345(5) .
C17 N3 1.368(4) .
C17 H17 0.9300 .
C18 N4 1.361(4) .
C18 H18 0.9300 .
C19 O3 1.244(4) .
C19 O4 1.268(4) .
C20 C22 1.383(4) .
C20 H20 0.9300 .
C21 O5 1.255(4) .
C21 O6 1.259(4) .
C21 C22 1.496(5) .
C21 Cd1 2.664(4) 4_566
C22 C23 1.391(5) .
C23 C25 1.380(5) .
C23 H23 0.9300 .
C24 O2 1.245(4) .
C24 O1 1.271(4) .
C24 C25 1.500(5) .
C25 C26 1.395(5) .
C26 H26 0.9300 .
O4 Cd1 2.212(2) 4_666
O5 Cd1 2.363(2) 4_566
O6 Cd1 2.301(2) 4_566
O7 H7A 0.78(5) .
O7 H7B 0.72(5) .
O8 H8B 0.79(6) .
O8 H8A 0.74(7) .
O9 H9A 0.8500 .
O9 H9B 0.8501 .
